data_4124768
loop_
_publ_author_name
'Kriegel, Benjamin M.'
'Bergman, Robert G.'
'Arnold, John'

_publ_section_title
;
 Nitrene Metathesis and Catalytic Nitrene Transfer Promoted by Niobium
 Bis(imido) Complexes.
;
_journal_issue 1
_journal_name_full 'Journal of the American Chemical Society'
_journal_page_first 52
_journal_page_last 55
_journal_paper_doi 10.1021/jacs.5b11287
_journal_volume 138
_journal_year 2016
_chemical_formula_sum 'C54 H80 N5 Nb'
_chemical_formula_weight 892.14
_chemical_name_common bmkxr60
_chemical_name_systematic
; 
 ? 
;
_space_group_crystal_system monoclinic
_space_group_IT_number 14
_space_group_name_Hall '-P 2ybc'
_space_group_name_H-M_alt 'P 1 21/c 1'
_symmetry_space_group_name_Hall '-P 2ybc'
_symmetry_space_group_name_H-M 'P 1 21/c 1'
_atom_sites_solution_hydrogens geom
_atom_sites_solution_primary iterative
_atom_sites_solution_secondary difmap
_audit_creation_method SHELXL-2014
_cell_angle_alpha 90
_cell_angle_beta 103.833(4)
_cell_angle_gamma 90
_cell_formula_units_Z 4
_cell_length_a 19.7899(15)
_cell_length_b 15.6263(11)
_cell_length_c 17.0210(14)
_cell_measurement_reflns_used 9790
_cell_measurement_temperature 100(2)
_cell_measurement_theta_max 25.10
_cell_measurement_theta_min 2.23
_cell_volume 5111.0(7)
_computing_cell_refinement 'Bruker SAINT'
_computing_data_collection 'Bruker APEX2'
_computing_data_reduction 'Bruker SAINT'
_computing_molecular_graphics ORTEP-32
_computing_publication_material WinGX
_computing_structure_refinement 'SHELXL-2014 (Sheldrick, 2014)'
_computing_structure_solution SHELXT
_diffrn_ambient_temperature 100(2)
_diffrn_detector_area_resol_mean 8.366
_diffrn_measured_fraction_theta_full 1.000
_diffrn_measured_fraction_theta_max 0.994
_diffrn_measurement_device_type 'Bruker APEX-II CCD'
_diffrn_measurement_method 'phi and omega scans'
_diffrn_radiation_type MoK\a
_diffrn_radiation_wavelength 0.71073
_diffrn_reflns_av_R_equivalents 0.0868
_diffrn_reflns_av_unetI/netI 0.0647
_diffrn_reflns_laue_measured_fraction_full 1.000
_diffrn_reflns_laue_measured_fraction_max 0.994
_diffrn_reflns_limit_h_max 23
_diffrn_reflns_limit_h_min -23
_diffrn_reflns_limit_k_max 18
_diffrn_reflns_limit_k_min -17
_diffrn_reflns_limit_l_max 20
_diffrn_reflns_limit_l_min -20
_diffrn_reflns_number 63130
_diffrn_reflns_point_group_measured_fraction_full 1.000
_diffrn_reflns_point_group_measured_fraction_max 0.994
_diffrn_reflns_theta_full 25.000
_diffrn_reflns_theta_max 25.425
_diffrn_reflns_theta_min 1.680
_diffrn_source 'microfocus sealed tube'
_exptl_absorpt_coefficient_mu 0.274
_exptl_absorpt_correction_T_max 0.7452
_exptl_absorpt_correction_T_min 0.7083
_exptl_absorpt_correction_type multi-scan
_exptl_absorpt_process_details SADABS
_exptl_crystal_colour orange
_exptl_crystal_density_diffrn 1.159
_exptl_crystal_description block
_exptl_crystal_F_000 1920
_exptl_crystal_size_max 0.060
_exptl_crystal_size_mid 0.040
_exptl_crystal_size_min 0.040
_refine_diff_density_max 0.888
_refine_diff_density_min -0.440
_refine_diff_density_rms 0.069
_refine_ls_extinction_method none
_refine_ls_goodness_of_fit_ref 1.019
_refine_ls_hydrogen_treatment constr
_refine_ls_matrix_type full
_refine_ls_number_parameters 610
_refine_ls_number_reflns 9390
_refine_ls_number_restraints 12
_refine_ls_restrained_S_all 1.021
_refine_ls_R_factor_all 0.0844
_refine_ls_R_factor_gt 0.0481
_refine_ls_shift/su_max 0.001
_refine_ls_shift/su_mean 0.000
_refine_ls_structure_factor_coef Fsqd
_refine_ls_weighting_details 'w=1/[\s^2^(Fo^2^)+(0.0404P)^2^+5.9574P] where P=(Fo^2^+2Fc^2^)/3'
_refine_ls_weighting_scheme calc
_refine_ls_wR_factor_gt 0.1011
_refine_ls_wR_factor_ref 0.1189
_reflns_Friedel_coverage 0.000
_reflns_number_gt 6477
_reflns_number_total 9390
_reflns_threshold_expression 'I > 2\s(I)'
_cod_data_source_file bmkxr60.cif
_cod_data_source_block shelx
_cod_depositor_comments 'Adding full bibliography for 4124762--4124769.cif.'
_cod_database_code 4124768
_shelx_space_group_comment
; 
The symmetry employed for this shelxl refinement is uniquely defined 
by the following loop, which should always be used as a source of 
symmetry information in preference to the above space-group names. 
They are only intended as comments. 
;
_shelx_estimated_absorpt_t_min 0.984
_shelx_estimated_absorpt_t_max 0.989
_shelxl_version_number 2014-3

loop_
_space_group_symop_operation_xyz
'x, y, z'
'-x, y+1/2, -z+1/2'
'-x, -y, -z'
'x, -y-1/2, z-1/2'

loop_
_atom_site_label
_atom_site_type_symbol
_atom_site_fract_x
_atom_site_fract_y
_atom_site_fract_z
_atom_site_U_iso_or_equiv
_atom_site_adp_type
_atom_site_occupancy
_atom_site_site_symmetry_order
_atom_site_calc_flag
_atom_site_refinement_flags_posn
_atom_site_refinement_flags_adp
_atom_site_refinement_flags_occupancy
_atom_site_disorder_assembly
_atom_site_disorder_group
C1 C 0.21407(17) 0.5829(2) 0.83064(19) 0.0305(8) Uani 1 1 d . . . . .
C2 C 0.24510(18) 0.6618(2) 0.82247(19) 0.0317(8) Uani 1 1 d . . . . .
H2 H 0.2267 0.7096 0.8450 0.038 Uiso 1 1 calc R U . . .
C3 C 0.29928(18) 0.6798(2) 0.78580(19) 0.0299(8) Uani 1 1 d . . . . .
C4 C 0.1761(2) 0.5771(2) 0.8976(2) 0.0433(10) Uani 1 1 d . . . . .
H4A H 0.1272 0.5627 0.8745 0.065 Uiso 1 1 calc R U . . .
H4B H 0.1789 0.6322 0.9256 0.065 Uiso 1 1 calc R U . . .
H4C H 0.1975 0.5326 0.9361 0.065 Uiso 1 1 calc R U . . .
C5 C 0.3339(2) 0.7659(2) 0.8044(2) 0.0440(10) Uani 1 1 d . . . . .
H5A H 0.3829 0.7578 0.8325 0.066 Uiso 1 1 calc R U . . .
H5B H 0.3103 0.7987 0.8390 0.066 Uiso 1 1 calc R U . . .
H5C H 0.3312 0.7972 0.7538 0.066 Uiso 1 1 calc R U . . .
C6 C 0.18470(18) 0.4377(2) 0.8028(2) 0.0330(8) Uani 1 1 d . . . . .
C7 C 0.11278(18) 0.4276(2) 0.7702(2) 0.0372(9) Uani 1 1 d . . . . .
C8 C 0.0825(2) 0.3507(3) 0.7857(3) 0.0485(10) Uani 1 1 d . . . . .
H8 H 0.0339 0.3427 0.7652 0.058 Uiso 1 1 calc R U . . .
C9 C 0.1212(2) 0.2860(3) 0.8301(3) 0.0521(11) Uani 1 1 d . . . . .
H9 H 0.0994 0.2342 0.8398 0.063 Uiso 1 1 calc R U . . .
C10 C 0.1913(2) 0.2968(2) 0.8600(3) 0.0485(11) Uani 1 1 d . . . . .
H10 H 0.2178 0.2518 0.8900 0.058 Uiso 1 1 calc R U . . .
C11 C 0.22470(19) 0.3721(2) 0.8475(2) 0.0381(9) Uani 1 1 d . . . . .
C12 C 0.06771(19) 0.4956(2) 0.7194(2) 0.0419(9) Uani 1 1 d . . . . .
H12 H 0.0969 0.5481 0.7206 0.050 Uiso 1 1 calc R U . . .
C13 C 0.0055(2) 0.5195(3) 0.7536(3) 0.0509(10) Uani 1 1 d . . . . .
H13A H -0.0268 0.4711 0.7473 0.076 Uiso 1 1 calc R U . . .
H13B H -0.0183 0.5692 0.7244 0.076 Uiso 1 1 calc R U . . .
H13C H 0.0218 0.5336 0.8111 0.076 Uiso 1 1 calc R U . . .
C14 C 0.04262(19) 0.4675(3) 0.6308(2) 0.0477(10) Uani 1 1 d . . . . .
H14A H 0.0829 0.4566 0.6082 0.072 Uiso 1 1 calc R U . . .
H14B H 0.0140 0.5129 0.5997 0.072 Uiso 1 1 calc R U . . .
H14C H 0.0149 0.4151 0.6280 0.072 Uiso 1 1 calc R U . . .
C15 C 0.30269(19) 0.3820(2) 0.8823(3) 0.0471(10) Uani 1 1 d . . . . .
H15 H 0.3174 0.4368 0.8609 0.056 Uiso 1 1 calc R U . . .
C16 C 0.3221(2) 0.3876(3) 0.9740(3) 0.0770(16) Uani 1 1 d . . . . .
H16A H 0.2985 0.4368 0.9913 0.116 Uiso 1 1 calc R U . . .
H16B H 0.3725 0.3945 0.9930 0.116 Uiso 1 1 calc R U . . .
H16C H 0.3076 0.3350 0.9968 0.116 Uiso 1 1 calc R U . . .
C17 C 0.3432(2) 0.3101(3) 0.8549(3) 0.0636(13) Uani 1 1 d . . . . .
H17A H 0.3282 0.2551 0.8729 0.095 Uiso 1 1 calc R U . . .
H17B H 0.3930 0.3181 0.8785 0.095 Uiso 1 1 calc R U . . .
H17C H 0.3344 0.3105 0.7958 0.095 Uiso 1 1 calc R U . . .
C18 C 0.39082(18) 0.6405(2) 0.72388(19) 0.0326(8) Uani 1 1 d . . . . .
C19 C 0.44917(18) 0.5990(2) 0.7727(2) 0.0394(9) Uani 1 1 d . . . . .
C20 C 0.5140(2) 0.6143(3) 0.7582(3) 0.0566(12) Uani 1 1 d . . . . .
H20 H 0.5536 0.5861 0.7902 0.068 Uiso 1 1 calc R U . . .
C21 C 0.5221(2) 0.6698(3) 0.6978(3) 0.0628(13) Uani 1 1 d . . . . .
H21 H 0.5671 0.6809 0.6897 0.075 Uiso 1 1 calc R U . . .
C22 C 0.4649(2) 0.7087(3) 0.6498(2) 0.0515(11) Uani 1 1 d . . . . .
H22 H 0.4709 0.7462 0.6081 0.062 Uiso 1 1 calc R U . . .
C23 C 0.39764(19) 0.6949(2) 0.6605(2) 0.0367(9) Uani 1 1 d . . . . .
C24 C 0.44149(19) 0.5372(2) 0.8389(2) 0.0430(10) Uani 1 1 d . . . . .
H24 H 0.3964 0.5061 0.8192 0.052 Uiso 1 1 calc R U . . .
C25 C 0.4379(2) 0.5838(3) 0.9162(2) 0.0516(11) Uani 1 1 d . . . . .
H25A H 0.4800 0.6183 0.9350 0.077 Uiso 1 1 calc R U . . .
H25B H 0.4343 0.5419 0.9579 0.077 Uiso 1 1 calc R U . . .
H25C H 0.3969 0.6212 0.9056 0.077 Uiso 1 1 calc R U . . .
C26 C 0.4990(2) 0.4702(3) 0.8586(3) 0.0590(12) Uani 1 1 d . . . . .
H26A H 0.5048 0.4440 0.8083 0.088 Uiso 1 1 calc R U . . .
H26B H 0.4865 0.4261 0.8935 0.088 Uiso 1 1 calc R U . . .
H26C H 0.5427 0.4976 0.8866 0.088 Uiso 1 1 calc R U . . .
C27 C 0.3359(2) 0.7337(2) 0.6016(2) 0.0385(9) Uani 1 1 d . . . . .
H27 H 0.2935 0.7225 0.6222 0.046 Uiso 1 1 calc R U . . .
C28 C 0.3260(2) 0.6899(3) 0.5194(2) 0.0482(11) Uani 1 1 d . . . . .
H28A H 0.3661 0.7022 0.4968 0.072 Uiso 1 1 calc R U . . .
H28B H 0.2835 0.7114 0.4826 0.072 Uiso 1 1 calc R U . . .
H28C H 0.3221 0.6279 0.5260 0.072 Uiso 1 1 calc R U . . .
C29 C 0.3424(2) 0.8308(2) 0.5919(2) 0.0561(12) Uani 1 1 d . . . . .
H29A H 0.3501 0.8583 0.6450 0.084 Uiso 1 1 calc R U . . .
H29B H 0.2995 0.8530 0.5564 0.084 Uiso 1 1 calc R U . . .
H29C H 0.3818 0.8431 0.5681 0.084 Uiso 1 1 calc R U . . .
C30 C 0.16542(17) 0.6167(2) 0.52398(19) 0.0281(8) Uani 1 1 d . . . . .
C31 C 0.16868(19) 0.5870(2) 0.4459(2) 0.0352(9) Uani 1 1 d . . . . .
C32 C 0.1361(2) 0.6339(2) 0.3786(2) 0.0440(10) Uani 1 1 d . . . . .
H32 H 0.1385 0.6148 0.3264 0.053 Uiso 1 1 calc R U . . .
C33 C 0.1000(2) 0.7081(2) 0.3860(2) 0.0473(10) Uani 1 1 d . . . . .
H33 H 0.0781 0.7398 0.3392 0.057 Uiso 1 1 calc R U . . .
C34 C 0.0957(2) 0.7359(2) 0.4619(2) 0.0398(9) Uani 1 1 d . . . . .
H34 H 0.0700 0.7862 0.4665 0.048 Uiso 1 1 calc R U . . .
C35 C 0.12820(17) 0.6919(2) 0.5312(2) 0.0317(8) Uani 1 1 d . . . . .
C36 C 0.2062(2) 0.5043(2) 0.4391(2) 0.0444(10) Uani 1 1 d . . . . .
H36 H 0.2465 0.5005 0.4872 0.053 Uiso 1 1 calc R U . . .
C37 C 0.2352(3) 0.4972(3) 0.3633(3) 0.0700(14) Uani 1 1 d . . . . .
H37A H 0.1966 0.4955 0.3150 0.105 Uiso 1 1 calc R U . . .
H37B H 0.2627 0.4446 0.3662 0.105 Uiso 1 1 calc R U . . .
H37C H 0.2648 0.5468 0.3604 0.105 Uiso 1 1 calc R U . . .
C38 C 0.1583(2) 0.4283(2) 0.4431(2) 0.0507(11) Uani 1 1 d . . . . .
H38A H 0.1372 0.4356 0.4892 0.076 Uiso 1 1 calc R U . . .
H38B H 0.1855 0.3753 0.4497 0.076 Uiso 1 1 calc R U . . .
H38C H 0.1216 0.4255 0.3930 0.076 Uiso 1 1 calc R U . . .
C39 C 0.12322(19) 0.7247(2) 0.6133(2) 0.0362(9) Uani 1 1 d . . . . .
H39 H 0.1524 0.6864 0.6551 0.043 Uiso 1 1 calc R U . . .
C40 C 0.1513(2) 0.8151(3) 0.6301(3) 0.0620(13) Uani 1 1 d . . . . .
H40A H 0.1994 0.8172 0.6244 0.093 Uiso 1 1 calc R U . . .
H40B H 0.1501 0.8316 0.6853 0.093 Uiso 1 1 calc R U . . .
H40C H 0.1226 0.8547 0.5915 0.093 Uiso 1 1 calc R U . . .
C41 C 0.0490(2) 0.7201(3) 0.6235(3) 0.0562(11) Uani 1 1 d . . . . .
H41A H 0.0200 0.7617 0.5875 0.084 Uiso 1 1 calc R U . . .
H41B H 0.0486 0.7331 0.6797 0.084 Uiso 1 1 calc R U . . .
H41C H 0.0304 0.6624 0.6098 0.084 Uiso 1 1 calc R U . . .
C48 C 0.21519(19) 0.3853(2) 0.6516(2) 0.0388(9) Uani 1 1 d . . . . .
N1 N 0.21868(13) 0.51432(16) 0.78558(15) 0.0270(6) Uani 1 1 d . . . . .
N2 N 0.32329(14) 0.62382(17) 0.73975(15) 0.0271(6) Uani 1 1 d . . . . .
N3 N 0.19998(14) 0.57372(16) 0.59339(15) 0.0282(6) Uani 1 1 d . . . . .
N4 N 0.33393(15) 0.47168(19) 0.64207(18) 0.0410(8) Uani 1 1 d . . . . .
N5 N 0.19679(17) 0.3164(2) 0.6329(2) 0.0547(9) Uani 1 1 d . . . . .
Nb1 Nb 0.26186(2) 0.51821(2) 0.67407(2) 0.02544(10) Uani 1 1 d . . . . .
C42 C 0.3894(3) 0.4301(3) 0.6157(4) 0.0816(17) Uani 0.646(6) 1 d . . P A 1
H42 H 0.4306 0.4657 0.6421 0.098 Uiso 0.646(6) 1 calc R U P A 1
C45 C 0.4706(3) 0.3138(4) 0.5449(4) 0.0904(18) Uani 0.646(6) 1 d . . P A 1
H45A H 0.4346 0.2721 0.5187 0.108 Uiso 0.646(6) 1 calc R U P A 1
H45B H 0.5155 0.2949 0.5348 0.108 Uiso 0.646(6) 1 calc R U P A 1
C43 C 0.4080(5) 0.3496(6) 0.6503(5) 0.079(3) Uani 0.646(6) 1 d . . P A 1
H43A H 0.3694 0.3089 0.6297 0.094 Uiso 0.646(6) 1 calc R U P A 1
H43B H 0.4144 0.3539 0.7096 0.094 Uiso 0.646(6) 1 calc R U P A 1
C44 C 0.4760(6) 0.3133(7) 0.6319(6) 0.101(4) Uani 0.646(6) 1 d . . P A 1
H44A H 0.5162 0.3485 0.6596 0.122 Uiso 0.646(6) 1 calc R U P A 1
H44B H 0.4838 0.2540 0.6527 0.122 Uiso 0.646(6) 1 calc R U P A 1
C46 C 0.4529(6) 0.3979(5) 0.5081(7) 0.100(4) Uani 0.646(6) 1 d . . P A 1
H46A H 0.4443 0.3922 0.4486 0.120 Uiso 0.646(6) 1 calc R U P A 1
H46B H 0.4933 0.4366 0.5263 0.120 Uiso 0.646(6) 1 calc R U P A 1
C47 C 0.3887(4) 0.4393(5) 0.5288(5) 0.078(3) Uani 0.646(6) 1 d . . P A 1
H47A H 0.3873 0.5008 0.5147 0.094 Uiso 0.646(6) 1 calc R U P A 1
H47B H 0.3461 0.4122 0.4957 0.094 Uiso 0.646(6) 1 calc R U P A 1
C49 C 0.1801(3) 0.2299(4) 0.5969(4) 0.0345(15) Uani 0.646(6) 1 d . . P A 1
H49 H 0.1959 0.2261 0.5455 0.041 Uiso 0.646(6) 1 calc R U P A 1
C52 C 0.1214(4) 0.0632(4) 0.6171(6) 0.065(2) Uani 0.646(6) 1 d . . P A 1
H52A H 0.1087 0.0727 0.6693 0.078 Uiso 0.646(6) 1 calc R U P A 1
H52B H 0.1080 0.0040 0.5991 0.078 Uiso 0.646(6) 1 calc R U P A 1
C50 C 0.1042(3) 0.2200(3) 0.5788(4) 0.0846(18) Uani 0.646(6) 1 d . . P A 1
H50A H 0.0825 0.2610 0.5357 0.101 Uiso 0.646(6) 1 calc R U P A 1
H50B H 0.0876 0.2342 0.6277 0.101 Uiso 0.646(6) 1 calc R U P A 1
C51 C 0.0810(3) 0.1296(3) 0.5514(4) 0.092(2) Uani 0.646(6) 1 d . . P A 1
H51A H 0.0913 0.1177 0.4984 0.111 Uiso 0.646(6) 1 calc R U P A 1
H51B H 0.0302 0.1238 0.5454 0.111 Uiso 0.646(6) 1 calc R U P A 1
C53 C 0.1957(3) 0.0743(3) 0.6277(3) 0.0719(14) Uani 0.646(6) 1 d . . P A 1
H53A H 0.2083 0.0625 0.5759 0.086 Uiso 0.646(6) 1 calc R U P A 1
H53B H 0.2207 0.0327 0.6683 0.086 Uiso 0.646(6) 1 calc R U P A 1
C54 C 0.2187(2) 0.1655(3) 0.6558(3) 0.0623(13) Uani 0.646(6) 1 d . . P A 1
H54A H 0.2098 0.1759 0.7098 0.075 Uiso 0.646(6) 1 calc R U P A 1
H54B H 0.2693 0.1717 0.6605 0.075 Uiso 0.646(6) 1 calc R U P A 1
C42A C 0.3894(3) 0.4301(3) 0.6157(4) 0.0816(17) Uani 0.354(6) 1 d . . P A 2
H42A H 0.4147 0.4185 0.6730 0.098 Uiso 0.354(6) 1 calc R U P A 2
C45A C 0.4706(3) 0.3138(4) 0.5449(4) 0.0904(18) Uani 0.354(6) 1 d . . P A 2
H45C H 0.4443 0.3188 0.4878 0.108 Uiso 0.354(6) 1 calc R U P A 2
H45D H 0.5109 0.2758 0.5463 0.108 Uiso 0.354(6) 1 calc R U P A 2
C44A C 0.4315(7) 0.2787(8) 0.5854(9) 0.054(3) Uani 0.354(6) 1 d . U P A 2
H44C H 0.4612 0.2616 0.6385 0.065 Uiso 0.354(6) 1 calc R U P A 2
H44D H 0.4125 0.2255 0.5568 0.065 Uiso 0.354(6) 1 calc R U P A 2
C43A C 0.3705(6) 0.3301(8) 0.6011(9) 0.048(4) Uani 0.354(6) 1 d . . P A 2
H43C H 0.3571 0.3066 0.6493 0.057 Uiso 0.354(6) 1 calc R U P A 2
H43D H 0.3300 0.3240 0.5542 0.057 Uiso 0.354(6) 1 calc R U P A 2
C46A C 0.5001(6) 0.4104(8) 0.5781(10) 0.054(4) Uani 0.354(6) 1 d . . P A 2
H46C H 0.5398 0.4042 0.6257 0.065 Uiso 0.354(6) 1 calc R U P A 2
H46D H 0.5168 0.4406 0.5352 0.065 Uiso 0.354(6) 1 calc R U P A 2
C47A C 0.4422(8) 0.4635(9) 0.6015(10) 0.077(5) Uani 0.354(6) 1 d . U P A 2
H47C H 0.4646 0.4969 0.6502 0.092 Uiso 0.354(6) 1 calc R U P A 2
H47D H 0.4258 0.5054 0.5574 0.092 Uiso 0.354(6) 1 calc R U P A 2
C49A C 0.1611(8) 0.2294(7) 0.6355(9) 0.049(4) Uani 0.354(6) 1 d . . P A 2
H49A H 0.1439 0.2327 0.6861 0.058 Uiso 0.354(6) 1 calc R U P A 2
C52A C 0.1336(8) 0.0687(8) 0.5580(11) 0.071(5) Uani 0.354(6) 1 d . . P A 2
H52C H 0.1503 0.0711 0.5077 0.085 Uiso 0.354(6) 1 calc R U P A 2
H52D H 0.1124 0.0116 0.5598 0.085 Uiso 0.354(6) 1 calc R U P A 2
C50A C 0.1042(3) 0.2200(3) 0.5788(4) 0.0846(18) Uani 0.354(6) 1 d . . P A 2
H50C H 0.1100 0.2522 0.5307 0.101 Uiso 0.354(6) 1 calc R U P A 2
H50D H 0.0659 0.2476 0.5976 0.101 Uiso 0.354(6) 1 calc R U P A 2
C51A C 0.0810(3) 0.1296(3) 0.5514(4) 0.092(2) Uani 0.354(6) 1 d . . P A 2
H51C H 0.0484 0.1096 0.5836 0.111 Uiso 0.354(6) 1 calc R U P A 2
H51D H 0.0547 0.1321 0.4942 0.111 Uiso 0.354(6) 1 calc R U P A 2
C53A C 0.1957(3) 0.0743(3) 0.6277(3) 0.0719(14) Uani 0.354(6) 1 d . . P A 2
H53C H 0.2351 0.0450 0.6126 0.086 Uiso 0.354(6) 1 calc R U P A 2
H53D H 0.1855 0.0427 0.6740 0.086 Uiso 0.354(6) 1 calc R U P A 2
C54A C 0.2187(2) 0.1655(3) 0.6558(3) 0.0623(13) Uani 0.354(6) 1 d . . P A 2
H54C H 0.2378 0.1652 0.7151 0.075 Uiso 0.354(6) 1 calc R U P A 2
H54D H 0.2565 0.1834 0.6303 0.075 Uiso 0.354(6) 1 calc R U P A 2

loop_
_atom_site_aniso_label
_atom_site_aniso_U_11
_atom_site_aniso_U_22
_atom_site_aniso_U_33
_atom_site_aniso_U_23
_atom_site_aniso_U_13
_atom_site_aniso_U_12
C1 0.034(2) 0.0320(19) 0.0276(18) 0.0025(15) 0.0120(15) 0.0082(16)
C2 0.044(2) 0.0263(18) 0.0248(17) -0.0015(15) 0.0094(16) 0.0075(17)
C3 0.044(2) 0.0248(17) 0.0197(16) 0.0035(14) 0.0046(15) -0.0010(16)
C4 0.053(2) 0.043(2) 0.042(2) 0.0011(18) 0.0278(19) 0.007(2)
C5 0.070(3) 0.034(2) 0.0288(19) -0.0054(16) 0.0133(19) -0.010(2)
C6 0.037(2) 0.0293(19) 0.039(2) 0.0065(16) 0.0226(17) 0.0046(17)
C7 0.034(2) 0.037(2) 0.045(2) 0.0062(17) 0.0166(17) 0.0001(17)
C8 0.034(2) 0.051(3) 0.065(3) 0.008(2) 0.022(2) -0.006(2)
C9 0.051(3) 0.036(2) 0.078(3) 0.016(2) 0.032(2) -0.004(2)
C10 0.047(3) 0.040(2) 0.065(3) 0.020(2) 0.028(2) 0.007(2)
C11 0.038(2) 0.033(2) 0.050(2) 0.0108(17) 0.0221(18) 0.0073(17)
C12 0.032(2) 0.044(2) 0.051(2) 0.0057(18) 0.0110(18) 0.0015(17)
C13 0.039(2) 0.056(3) 0.061(3) -0.002(2) 0.017(2) 0.008(2)
C14 0.035(2) 0.054(3) 0.056(3) 0.006(2) 0.0155(19) 0.0017(19)
C15 0.037(2) 0.040(2) 0.069(3) 0.027(2) 0.023(2) 0.0108(19)
C16 0.049(3) 0.100(4) 0.083(4) -0.036(3) 0.018(3) 0.003(3)
C17 0.044(3) 0.093(4) 0.053(3) -0.002(2) 0.011(2) 0.023(3)
C18 0.038(2) 0.036(2) 0.0247(18) -0.0026(15) 0.0089(16) -0.0101(17)
C19 0.034(2) 0.049(2) 0.034(2) 0.0040(17) 0.0059(17) -0.0088(18)
C20 0.036(2) 0.075(3) 0.055(3) 0.016(2) 0.004(2) -0.010(2)
C21 0.038(3) 0.092(4) 0.060(3) 0.013(3) 0.016(2) -0.023(3)
C22 0.053(3) 0.066(3) 0.038(2) 0.009(2) 0.016(2) -0.023(2)
C23 0.046(2) 0.040(2) 0.0248(18) -0.0010(15) 0.0100(16) -0.0198(18)
C24 0.034(2) 0.054(3) 0.035(2) 0.0119(18) -0.0032(17) -0.0080(19)
C25 0.057(3) 0.062(3) 0.036(2) 0.014(2) 0.013(2) 0.002(2)
C26 0.061(3) 0.064(3) 0.045(2) 0.009(2) -0.002(2) 0.003(2)
C27 0.046(2) 0.042(2) 0.0258(18) 0.0067(16) 0.0047(17) -0.0139(18)
C28 0.057(3) 0.061(3) 0.0250(19) 0.0013(18) 0.0084(18) -0.026(2)
C29 0.068(3) 0.049(3) 0.047(2) 0.013(2) 0.003(2) -0.023(2)
C30 0.0303(19) 0.0270(18) 0.0269(18) 0.0011(14) 0.0066(15) -0.0115(15)
C31 0.043(2) 0.034(2) 0.0282(19) -0.0053(15) 0.0094(16) -0.0163(17)
C32 0.061(3) 0.043(2) 0.0264(19) -0.0033(17) 0.0082(18) -0.020(2)
C33 0.056(3) 0.042(2) 0.036(2) 0.0134(18) -0.0050(19) -0.017(2)
C34 0.049(2) 0.0284(19) 0.038(2) 0.0088(16) 0.0041(18) -0.0066(18)
C35 0.031(2) 0.0305(19) 0.0327(19) 0.0012(15) 0.0059(16) -0.0098(16)
C36 0.059(3) 0.046(2) 0.0306(19) -0.0127(17) 0.0143(18) -0.007(2)
C37 0.103(4) 0.071(3) 0.047(3) -0.017(2) 0.039(3) -0.004(3)
C38 0.069(3) 0.037(2) 0.043(2) -0.0099(18) 0.007(2) -0.005(2)
C39 0.046(2) 0.0292(19) 0.0329(19) 0.0023(15) 0.0081(17) 0.0100(17)
C40 0.084(3) 0.050(3) 0.057(3) -0.022(2) 0.025(3) -0.013(2)
C41 0.058(3) 0.061(3) 0.055(3) 0.001(2) 0.024(2) 0.009(2)
C48 0.041(2) 0.034(2) 0.041(2) 0.0033(17) 0.0072(18) 0.0040(18)
N1 0.0303(15) 0.0240(14) 0.0297(14) 0.0040(12) 0.0133(12) 0.0026(13)
N2 0.0342(16) 0.0300(15) 0.0182(13) 0.0002(11) 0.0082(12) -0.0039(13)
N3 0.0346(16) 0.0233(14) 0.0275(15) -0.0044(12) 0.0093(13) -0.0038(13)
N4 0.0374(18) 0.0405(18) 0.0487(19) -0.0129(15) 0.0176(15) 0.0003(15)
N5 0.050(2) 0.0306(19) 0.074(3) -0.0015(17) -0.0051(18) -0.0004(17)
Nb1 0.02905(17) 0.02297(16) 0.02628(16) -0.00201(13) 0.01053(12) 0.00007(15)
C42 0.064(3) 0.072(4) 0.126(5) -0.027(3) 0.057(3) 0.007(3)
C45 0.103(4) 0.093(4) 0.089(4) -0.003(3) 0.052(4) 0.036(4)
C43 0.102(8) 0.086(7) 0.063(6) 0.030(5) 0.052(5) 0.055(6)
C44 0.111(8) 0.100(7) 0.093(7) 0.015(6) 0.024(6) 0.061(7)
C46 0.155(10) 0.061(5) 0.128(9) 0.007(6) 0.121(9) 0.017(6)
C47 0.098(6) 0.095(6) 0.061(5) 0.031(4) 0.058(5) 0.049(5)
C49 0.049(4) 0.022(3) 0.037(4) -0.001(3) 0.021(3) -0.005(3)
C52 0.074(6) 0.024(4) 0.113(7) 0.011(4) 0.054(5) 0.005(3)
C50 0.060(3) 0.027(2) 0.146(5) -0.012(3) -0.017(3) -0.002(2)
C51 0.075(4) 0.032(3) 0.149(6) -0.013(3) -0.014(4) -0.005(3)
C53 0.088(4) 0.029(2) 0.096(4) 0.008(2) 0.018(3) 0.009(2)
C54 0.070(3) 0.034(2) 0.076(3) 0.002(2) 0.005(3) 0.008(2)
C42A 0.064(3) 0.072(4) 0.126(5) -0.027(3) 0.057(3) 0.007(3)
C45A 0.103(4) 0.093(4) 0.089(4) -0.003(3) 0.052(4) 0.036(4)
C44A 0.046(5) 0.056(5) 0.067(5) -0.013(4) 0.027(4) 0.003(4)
C43A 0.037(7) 0.047(7) 0.059(9) -0.032(7) 0.011(6) 0.001(6)
C46A 0.039(7) 0.056(8) 0.080(10) 0.029(7) 0.042(7) 0.015(6)
C47A 0.075(6) 0.078(6) 0.089(6) 0.003(4) 0.042(5) 0.002(4)
C49A 0.072(10) 0.036(7) 0.046(8) -0.010(6) 0.029(7) -0.027(7)
C52A 0.081(11) 0.034(8) 0.088(12) -0.014(8) 0.000(10) -0.013(8)
C50A 0.060(3) 0.027(2) 0.146(5) -0.012(3) -0.017(3) -0.002(2)
C51A 0.075(4) 0.032(3) 0.149(6) -0.013(3) -0.014(4) -0.005(3)
C53A 0.088(4) 0.029(2) 0.096(4) 0.008(2) 0.018(3) 0.009(2)
C54A 0.070(3) 0.034(2) 0.076(3) 0.002(2) 0.005(3) 0.008(2)

loop_
_atom_type_symbol
_atom_type_description
_atom_type_scat_dispersion_real
_atom_type_scat_dispersion_imag
_atom_type_scat_source
C C 0.0033 0.0016 'International Tables Vol C Tables 4.2.6.8 and 6.1.1.4'
H H 0.0000 0.0000 'International Tables Vol C Tables 4.2.6.8 and 6.1.1.4'
N N 0.0061 0.0033 'International Tables Vol C Tables 4.2.6.8 and 6.1.1.4'
Nb Nb -2.0727 0.6215 'International Tables Vol C Tables 4.2.6.8 and 6.1.1.4'

loop_
_geom_angle_atom_site_label_1
_geom_angle_atom_site_label_2
_geom_angle_atom_site_label_3
_geom_angle
N1 C1 C2 124.0(3)
N1 C1 C4 120.1(3)
C2 C1 C4 115.9(3)
C3 C2 C1 128.7(3)
C3 C2 H2 115.6
C1 C2 H2 115.6
N2 C3 C2 123.4(3)
N2 C3 C5 120.0(3)
C2 C3 C5 116.5(3)
C1 C4 H4A 109.5
C1 C4 H4B 109.5
H4A C4 H4B 109.5
C1 C4 H4C 109.5
H4A C4 H4C 109.5
H4B C4 H4C 109.5
C3 C5 H5A 109.5
C3 C5 H5B 109.5
H5A C5 H5B 109.5
C3 C5 H5C 109.5
H5A C5 H5C 109.5
H5B C5 H5C 109.5
C11 C6 C7 121.3(3)
C11 C6 N1 119.2(3)
C7 C6 N1 119.4(3)
C8 C7 C6 117.4(3)
C8 C7 C12 119.3(3)
C6 C7 C12 123.2(3)
C9 C8 C7 121.8(4)
C9 C8 H8 119.1
C7 C8 H8 119.1
C10 C9 C8 119.7(4)
C10 C9 H9 120.2
C8 C9 H9 120.2
C9 C10 C11 121.5(4)
C9 C10 H10 119.2
C11 C10 H10 119.2
C10 C11 C6 118.3(3)
C10 C11 C15 120.0(3)
C6 C11 C15 121.7(3)
C7 C12 C13 111.7(3)
C7 C12 C14 111.6(3)
C13 C12 C14 110.1(3)
C7 C12 H12 107.7
C13 C12 H12 107.7
C14 C12 H12 107.7
C12 C13 H13A 109.5
C12 C13 H13B 109.5
H13A C13 H13B 109.5
C12 C13 H13C 109.5
H13A C13 H13C 109.5
H13B C13 H13C 109.5
C12 C14 H14A 109.5
C12 C14 H14B 109.5
H14A C14 H14B 109.5
C12 C14 H14C 109.5
H14A C14 H14C 109.5
H14B C14 H14C 109.5
C17 C15 C16 109.6(3)
C17 C15 C11 111.4(4)
C16 C15 C11 112.9(3)
C17 C15 H15 107.5
C16 C15 H15 107.5
C11 C15 H15 107.5
C15 C16 H16A 109.5
C15 C16 H16B 109.5
H16A C16 H16B 109.5
C15 C16 H16C 109.5
H16A C16 H16C 109.5
H16B C16 H16C 109.5
C15 C17 H17A 109.5
C15 C17 H17B 109.5
H17A C17 H17B 109.5
C15 C17 H17C 109.5
H17A C17 H17C 109.5
H17B C17 H17C 109.5
C23 C18 C19 121.0(3)
C23 C18 N2 120.9(3)
C19 C18 N2 118.0(3)
C20 C19 C18 118.7(3)
C20 C19 C24 120.2(3)
C18 C19 C24 121.1(3)
C21 C20 C19 121.2(4)
C21 C20 H20 119.4
C19 C20 H20 119.4
C22 C21 C20 119.7(4)
C22 C21 H21 120.2
C20 C21 H21 120.2
C21 C22 C23 121.9(4)
C21 C22 H22 119.0
C23 C22 H22 119.0
C22 C23 C18 117.5(3)
C22 C23 C27 119.6(3)
C18 C23 C27 122.9(3)
C19 C24 C25 111.8(3)
C19 C24 C26 113.4(3)
C25 C24 C26 109.0(3)
C19 C24 H24 107.4
C25 C24 H24 107.4
C26 C24 H24 107.4
C24 C25 H25A 109.5
C24 C25 H25B 109.5
H25A C25 H25B 109.5
C24 C25 H25C 109.5
H25A C25 H25C 109.5
H25B C25 H25C 109.5
C24 C26 H26A 109.5
C24 C26 H26B 109.5
H26A C26 H26B 109.5
C24 C26 H26C 109.5
H26A C26 H26C 109.5
H26B C26 H26C 109.5
C23 C27 C28 109.6(3)
C23 C27 C29 113.2(3)
C28 C27 C29 109.9(3)
C23 C27 H27 108.0
C28 C27 H27 108.0
C29 C27 H27 108.0
C27 C28 H28A 109.5
C27 C28 H28B 109.5
H28A C28 H28B 109.5
C27 C28 H28C 109.5
H28A C28 H28C 109.5
H28B C28 H28C 109.5
C27 C29 H29A 109.5
C27 C29 H29B 109.5
H29A C29 H29B 109.5
C27 C29 H29C 109.5
H29A C29 H29C 109.5
H29B C29 H29C 109.5
N3 C30 C35 119.4(3)
N3 C30 C31 120.9(3)
C35 C30 C31 119.7(3)
C32 C31 C30 119.0(3)
C32 C31 C36 122.1(3)
C30 C31 C36 118.9(3)
C31 C32 C33 121.1(3)
C31 C32 H32 119.4
C33 C32 H32 119.4
C32 C33 C34 119.8(3)
C32 C33 H33 120.1
C34 C33 H33 120.1
C35 C34 C33 121.3(4)
C35 C34 H34 119.4
C33 C34 H34 119.4
C34 C35 C30 119.1(3)
C34 C35 C39 119.9(3)
C30 C35 C39 121.0(3)
C31 C36 C38 109.9(3)
C31 C36 C37 114.6(3)
C38 C36 C37 110.0(3)
C31 C36 H36 107.4
C38 C36 H36 107.4
C37 C36 H36 107.4
C36 C37 H37A 109.5
C36 C37 H37B 109.5
H37A C37 H37B 109.5
C36 C37 H37C 109.5
H37A C37 H37C 109.5
H37B C37 H37C 109.5
C36 C38 H38A 109.5
C36 C38 H38B 109.5
H38A C38 H38B 109.5
C36 C38 H38C 109.5
H38A C38 H38C 109.5
H38B C38 H38C 109.5
C35 C39 C40 112.8(3)
C35 C39 C41 111.5(3)
C40 C39 C41 110.0(3)
C35 C39 H39 107.4
C40 C39 H39 107.4
C41 C39 H39 107.4
C39 C40 H40A 109.5
C39 C40 H40B 109.5
H40A C40 H40B 109.5
C39 C40 H40C 109.5
H40A C40 H40C 109.5
H40B C40 H40C 109.5
C39 C41 H41A 109.5
C39 C41 H41B 109.5
H41A C41 H41B 109.5
C39 C41 H41C 109.5
H41A C41 H41C 109.5
H41B C41 H41C 109.5
N5 C48 Nb1 171.0(3)
C1 N1 C6 116.9(3)
C1 N1 Nb1 123.6(2)
C6 N1 Nb1 118.9(2)
C3 N2 C18 117.7(3)
C3 N2 Nb1 124.1(2)
C18 N2 Nb1 117.65(19)
C30 N3 Nb1 167.2(2)
C42 N4 Nb1 176.8(3)
C48 N5 C49 169.5(5)
C48 N5 C49A 158.7(7)
N4 Nb1 N3 113.73(13)
N4 Nb1 N2 94.34(12)
N3 Nb1 N2 102.50(11)
N4 Nb1 N1 136.89(12)
N3 Nb1 N1 108.90(10)
N2 Nb1 N1 82.35(9)
N4 Nb1 C48 84.21(13)
N3 Nb1 C48 97.79(12)
N2 Nb1 C48 158.37(11)
N1 Nb1 C48 84.06(11)
C43 C42 N4 114.7(5)
C43 C42 C47 116.5(6)
N4 C42 C47 116.2(5)
C43 C42 H42 102.0
N4 C42 H42 102.0
C47 C42 H42 102.0
C44 C45 C46 113.1(6)
C44 C45 H45A 109.0
C46 C45 H45A 109.0
C44 C45 H45B 109.0
C46 C45 H45B 109.0
H45A C45 H45B 107.8
C42 C43 C44 113.2(7)
C42 C43 H43A 108.9
C44 C43 H43A 108.9
C42 C43 H43B 108.9
C44 C43 H43B 108.9
H43A C43 H43B 107.7
C45 C44 C43 110.1(7)
C45 C44 H44A 109.6
C43 C44 H44A 109.6
C45 C44 H44B 109.6
C43 C44 H44B 109.6
H44A C44 H44B 108.1
C45 C46 C47 113.9(6)
C45 C46 H46A 108.8
C47 C46 H46A 108.8
C45 C46 H46B 108.8
C47 C46 H46B 108.8
H46A C46 H46B 107.7
C42 C47 C46 112.0(7)
C42 C47 H47A 109.2
C46 C47 H47A 109.2
C42 C47 H47B 109.2
C46 C47 H47B 109.2
H47A C47 H47B 107.9
C50 C49 N5 107.4(5)
C50 C49 C54 113.8(5)
N5 C49 C54 107.9(5)
C50 C49 H49 109.2
N5 C49 H49 109.2
C54 C49 H49 109.2
C53 C52 C51 109.5(5)
C53 C52 H52A 109.8
C51 C52 H52A 109.8
C53 C52 H52B 109.8
C51 C52 H52B 109.8
H52A C52 H52B 108.2
C49 C50 C51 112.4(4)
C49 C50 H50A 109.1
C51 C50 H50A 109.1
C49 C50 H50B 109.1
C51 C50 H50B 109.1
H50A C50 H50B 107.9
C50 C51 C52 109.0(5)
C50 C51 H51A 109.9
C52 C51 H51A 109.9
C50 C51 H51B 109.9
C52 C51 H51B 109.9
H51A C51 H51B 108.3
C52 C53 C54 111.5(5)
C52 C53 H53A 109.3
C54 C53 H53A 109.3
C52 C53 H53B 109.3
C54 C53 H53B 109.3
H53A C53 H53B 108.0
C49 C54 C53 110.5(4)
C49 C54 H54A 109.6
C53 C54 H54A 109.6
C49 C54 H54B 109.6
C53 C54 H54B 109.6
H54A C54 H54B 108.1
C43A C44A H44C 107.7
C43A C44A H44D 107.7
H44C C44A H44D 107.1
C44A C43A H43C 109.3
C44A C43A H43D 109.3
H43C C43A H43D 107.9
C47A C46A H46C 109.5
C47A C46A H46D 109.5
H46C C46A H46D 108.1
C46A C47A H47C 106.8
C46A C47A H47D 106.8
H47C C47A H47D 106.6
N5 C49A H49A 103.4
H52C C52A H52D 107.1

loop_
_geom_bond_atom_site_label_1
_geom_bond_atom_site_label_2
_geom_bond_distance
C1 N1 1.333(4)
C1 C2 1.400(5)
C1 C4 1.510(4)
C2 C3 1.392(5)
C2 H2 0.9500
C3 N2 1.336(4)
C3 C5 1.509(5)
C4 H4A 0.9800
C4 H4B 0.9800
C4 H4C 0.9800
C5 H5A 0.9800
C5 H5B 0.9800
C5 H5C 0.9800
C6 C11 1.402(5)
C6 C7 1.408(5)
C6 N1 1.438(4)
C7 C8 1.397(5)
C7 C12 1.518(5)
C8 C9 1.379(5)
C8 H8 0.9500
C9 C10 1.369(5)
C9 H9 0.9500
C10 C11 1.391(5)
C10 H10 0.9500
C11 C15 1.523(5)
C12 C13 1.529(5)
C12 C14 1.534(5)
C12 H12 1.0000
C13 H13A 0.9800
C13 H13B 0.9800
C13 H13C 0.9800
C14 H14A 0.9800
C14 H14B 0.9800
C14 H14C 0.9800
C15 C17 1.517(5)
C15 C16 1.517(6)
C15 H15 1.0000
C16 H16A 0.9800
C16 H16B 0.9800
C16 H16C 0.9800
C17 H17A 0.9800
C17 H17B 0.9800
C17 H17C 0.9800
C18 C23 1.405(5)
C18 C19 1.409(5)
C18 N2 1.449(4)
C19 C20 1.383(5)
C19 C24 1.520(5)
C20 C21 1.383(6)
C20 H20 0.9500
C21 C22 1.370(6)
C21 H21 0.9500
C22 C23 1.402(5)
C22 H22 0.9500
C23 C27 1.510(5)
C24 C25 1.521(5)
C24 C26 1.523(5)
C24 H24 1.0000
C25 H25A 0.9800
C25 H25B 0.9800
C25 H25C 0.9800
C26 H26A 0.9800
C26 H26B 0.9800
C26 H26C 0.9800
C27 C28 1.527(5)
C27 C29 1.535(5)
C27 H27 1.0000
C28 H28A 0.9800
C28 H28B 0.9800
C28 H28C 0.9800
C29 H29A 0.9800
C29 H29B 0.9800
C29 H29C 0.9800
C30 N3 1.389(4)
C30 C35 1.407(5)
C30 C31 1.424(4)
C31 C32 1.382(5)
C31 C36 1.509(5)
C32 C33 1.383(5)
C32 H32 0.9500
C33 C34 1.384(5)
C33 H33 0.9500
C34 C35 1.384(5)
C34 H34 0.9500
C35 C39 1.514(5)
C36 C38 1.530(5)
C36 C37 1.536(5)
C36 H36 1.0000
C37 H37A 0.9800
C37 H37B 0.9800
C37 H37C 0.9800
C38 H38A 0.9800
C38 H38B 0.9800
C38 H38C 0.9800
C39 C40 1.520(5)
C39 C41 1.522(5)
C39 H39 1.0000
C40 H40A 0.9800
C40 H40B 0.9800
C40 H40C 0.9800
C41 H41A 0.9800
C41 H41B 0.9800
C41 H41C 0.9800
C48 N5 1.156(4)
C48 Nb1 2.268(4)
N1 Nb1 2.261(2)
N2 Nb1 2.191(3)
N3 Nb1 1.826(3)
N4 C42 1.438(5)
N4 Nb1 1.798(3)
N5 C49 1.488(7)
N5 C49A 1.538(12)
C42 C43 1.400(9)
C42 C47 1.483(8)
C42 H42 1.0000
C45 C44 1.458(10)
C45 C46 1.463(10)
C45 H45A 0.9900
C45 H45B 0.9900
C43 C44 1.560(11)
C43 H43A 0.9900
C43 H43B 0.9900
C44 H44A 0.9900
C44 H44B 0.9900
C46 C47 1.539(10)
C46 H46A 0.9900
C46 H46B 0.9900
C47 H47A 0.9900
C47 H47B 0.9900
C49 C50 1.467(8)
C49 C54 1.496(7)
C49 H49 1.0000
C52 C53 1.449(8)
C52 C51 1.593(10)
C52 H52A 0.9900
C52 H52B 0.9900
C50 C51 1.524(6)
C50 H50A 0.9900
C50 H50B 0.9900
C51 H51A 0.9900
C51 H51B 0.9900
C53 C54 1.537(6)
C53 H53A 0.9900
C53 H53B 0.9900
C54 H54A 0.9900
C54 H54B 0.9900
C44A C43A 1.526(16)
C44A H44C 0.9900
C44A H44D 0.9900
C43A H43C 0.9900
C43A H43D 0.9900
C46A C47A 1.542(17)
C46A H46C 0.9900
C46A H46D 0.9900
C47A H47C 0.9900
C47A H47D 0.9900
C49A H49A 1.0000
C52A H52C 0.9900
C52A H52D 0.9900
